data_7700246
loop_
_publ_author_name
'Qiao, Di'
'Wang, Jin-Yun'
'Zhang, Li-Yi'
'Dai, Feng-Rong'
'Chen, Zhong-Ning'

_publ_section_title
;
 Aggregation-induced emission enhancement and reversible mechanochromic
 luminescence of quinoline-based zinc(ii)-Schiff base complexes.
;
_journal_issue 29
_journal_name_full 'Dalton transactions (Cambridge, England : 2003)'
_journal_page_first 11045
_journal_page_last 11051
_journal_paper_doi 10.1039/c9dt02177a
_journal_volume 48
_journal_year 2019
_chemical_formula_sum 'C38 H32 F6 N4 O10 S2 Zn'
_chemical_formula_weight 948.16
_space_group_crystal_system triclinic
_space_group_IT_number 2
_space_group_name_Hall '-P 1'
_space_group_name_H-M_alt 'P -1'
_symmetry_space_group_name_Hall '-P 1'
_symmetry_space_group_name_H-M 'P -1'
_atom_sites_solution_hydrogens geom
_audit_creation_method SHELXL-2016/6
_audit_update_record
;
2019-05-13 deposited with the CCDC.    2019-06-12 downloaded from the CCDC.
;
_cell_angle_alpha 87.244(6)
_cell_angle_beta 86.516(6)
_cell_angle_gamma 89.582(6)
_cell_formula_units_Z 4
_cell_length_a 13.802(2)
_cell_length_b 14.659(2)
_cell_length_c 19.964(4)
_cell_measurement_reflns_used 9697
_cell_measurement_temperature 230(2)
_cell_measurement_theta_max 26.34
_cell_measurement_theta_min 2.29
_cell_volume 4027.0(11)
_computing_structure_refinement 'SHELXL-2016/6 (Sheldrick, 2016)'
_computing_structure_solution 'SHELXT 2014/5 (Sheldrick, 2014)'
_diffrn_ambient_temperature 230(2)
_diffrn_measured_fraction_theta_full 0.997
_diffrn_measured_fraction_theta_max 0.997
_diffrn_measurement_device_type 'Bruker D8 Venture'
_diffrn_measurement_method '\f and \w scans'
_diffrn_radiation_type MoK\a
_diffrn_radiation_wavelength 0.71073
_diffrn_reflns_av_R_equivalents 0.0438
_diffrn_reflns_av_unetI/netI 0.0291
_diffrn_reflns_Laue_measured_fraction_full 0.997
_diffrn_reflns_Laue_measured_fraction_max 0.997
_diffrn_reflns_limit_h_max 16
_diffrn_reflns_limit_h_min -16
_diffrn_reflns_limit_k_max 17
_diffrn_reflns_limit_k_min -17
_diffrn_reflns_limit_l_max 24
_diffrn_reflns_limit_l_min -24
_diffrn_reflns_number 86157
_diffrn_reflns_point_group_measured_fraction_full 0.997
_diffrn_reflns_point_group_measured_fraction_max 0.997
_diffrn_reflns_theta_full 25.242
_diffrn_reflns_theta_max 25.352
_diffrn_reflns_theta_min 2.338
_exptl_absorpt_coefficient_mu 0.804
_exptl_absorpt_correction_type multi-scan
_exptl_crystal_colour orange
_exptl_crystal_density_diffrn 1.564
_exptl_crystal_description block
_exptl_crystal_F_000 1936
_exptl_crystal_size_max 0.28
_exptl_crystal_size_mid 0.24
_exptl_crystal_size_min 0.22
_exptl_transmission_factor_max 0.7454
_exptl_transmission_factor_min 0.6993
_refine_diff_density_max 0.786
_refine_diff_density_min -0.644
_refine_diff_density_rms 0.066
_refine_ls_extinction_method none
_refine_ls_goodness_of_fit_ref 1.084
_refine_ls_hydrogen_treatment constr
_refine_ls_matrix_type full
_refine_ls_number_parameters 1180
_refine_ls_number_reflns 14701
_refine_ls_number_restraints 185
_refine_ls_restrained_S_all 1.131
_refine_ls_R_factor_all 0.0568
_refine_ls_R_factor_gt 0.0487
_refine_ls_shift/su_max 0.001
_refine_ls_shift/su_mean 0.000
_refine_ls_structure_factor_coef Fsqd
_refine_ls_weighting_details 'w=1/[\s^2^(Fo^2^)+(0.0291P)^2^+9.6736P] where P=(Fo^2^+2Fc^2^)/3'
_refine_ls_weighting_scheme calc
_refine_ls_wR_factor_gt 0.1162
_refine_ls_wR_factor_ref 0.1204
_reflns_Friedel_coverage 0.000
_reflns_number_gt 12639
_reflns_number_total 14701
_reflns_threshold_expression 'I > 2\s(I)'
_cod_data_source_file c9dt02177a2.cif
_cod_data_source_block z
_cod_depositor_comments 'Adding full bibliography for 7700246--7700248.cif.'
_cod_original_cell_volume 4027.1(12)
_cod_database_code 7700246
_shelx_shelxl_version_number 2016/6
_shelx_space_group_comment
;
The symmetry employed for this shelxl refinement is uniquely defined
by the following loop, which should always be used as a source of
symmetry information in preference to the above space-group names.
They are only intended as comments.
;

loop_
_space_group_symop_operation_xyz
'x, y, z'
'-x, -y, -z'

loop_
_atom_site_label
_atom_site_type_symbol
_atom_site_fract_x
_atom_site_fract_y
_atom_site_fract_z
_atom_site_U_iso_or_equiv
_atom_site_adp_type
_atom_site_occupancy
_atom_site_site_symmetry_order
_atom_site_calc_flag
_atom_site_refinement_flags_posn
_atom_site_refinement_flags_adp
_atom_site_refinement_flags_occupancy
_atom_site_disorder_assembly
_atom_site_disorder_group
Zn1 Zn 0.17817(3) 0.77674(2) 0.85711(2) 0.02989(10) Uani 1 1 d . . . . .
Zn2 Zn 0.28830(3) 0.67190(3) 0.35090(2) 0.02917(10) Uani 1 1 d . . . . .
S1 S 0.67439(7) 0.88848(7) 0.39972(5) 0.0402(2) Uani 1 1 d . . . . .
S3 S 0.11956(7) 0.54340(6) 0.65230(5) 0.0385(2) Uani 1 1 d . . . . .
S4 S 0.01851(7) 0.79396(7) 1.17210(5) 0.0427(2) Uani 1 1 d . . . . .
F1 F 0.6930(2) 0.9463(2) 0.27295(13) 0.0783(9) Uani 1 1 d . . . . .
F2 F 0.8070(3) 0.8616(3) 0.30427(17) 0.1227(17) Uani 1 1 d . . . . .
F3 F 0.7980(3) 0.9976(3) 0.33384(19) 0.1248(17) Uani 1 1 d . . . . .
F7 F 0.1889(3) 0.70876(19) 0.63590(16) 0.0839(10) Uani 1 1 d . . . . .
F8 F 0.22439(18) 0.62496(18) 0.55282(12) 0.0587(7) Uani 1 1 d . . . . .
F9 F 0.0810(2) 0.6784(2) 0.56802(16) 0.0815(9) Uani 1 1 d . . . . .
F10 F 0.1938(2) 0.7312(2) 1.14351(15) 0.0810(9) Uani 1 1 d . . . . .
F11 F 0.1010(2) 0.7287(2) 1.06171(14) 0.0757(8) Uani 1 1 d . . . . .
F12 F 0.1592(2) 0.8546(2) 1.08908(17) 0.0867(10) Uani 1 1 d . . . . .
O1 O 0.02302(19) 0.79551(17) 0.93212(13) 0.0429(6) Uani 1 1 d . . . . .
O2 O 0.5965(2) 0.8182(2) 0.64165(18) 0.0673(9) Uani 1 1 d . . . . .
O3 O 0.2901(2) 0.71429(17) 0.94998(13) 0.0433(6) Uani 1 1 d . . . . .
O4 O -0.15914(19) 0.85807(19) 0.61416(14) 0.0467(7) Uani 1 1 d . . . . .
O5 O 0.31040(18) 0.78801(17) 0.43871(13) 0.0402(6) Uani 1 1 d . . . . .
O6 O 0.3250(2) 0.3258(2) 0.12371(19) 0.0733(10) Uani 1 1 d . . . . .
O7 O 0.23595(17) 0.53155(17) 0.42699(13) 0.0380(6) Uani 1 1 d . . . . .
O8 O 0.3422(2) 1.08792(19) 0.16915(17) 0.0611(8) Uani 1 1 d . . . . .
O9 O 0.6169(3) 0.8158(3) 0.38000(19) 0.0854(12) Uani 1 1 d . . . . .
O10 O 0.7447(2) 0.8651(3) 0.44686(15) 0.0721(10) Uani 1 1 d . . . . .
O11 O 0.6190(3) 0.9689(3) 0.4146(2) 0.0849(12) Uani 1 1 d . . . . .
O15 O 0.0514(2) 0.5800(2) 0.70156(16) 0.0602(8) Uani 1 1 d . . . . .
O16 O 0.2087(2) 0.5127(2) 0.67823(15) 0.0584(8) Uani 1 1 d . . . . .
O17 O 0.0785(3) 0.4844(2) 0.60732(17) 0.0693(9) Uani 1 1 d . . . . .
O18 O 0.0596(2) 0.8394(2) 1.22600(15) 0.0562(8) Uani 1 1 d . . . . .
O19 O -0.0138(2) 0.7029(2) 1.18941(17) 0.0599(8) Uani 1 1 d . . . . .
O20 O -0.0454(2) 0.8491(2) 1.13271(17) 0.0664(9) Uani 1 1 d . . . . .
N1 N 0.1091(2) 0.65696(18) 0.87238(14) 0.0305(6) Uani 1 1 d . . . . .
N2 N 0.2695(2) 0.69835(19) 0.79647(14) 0.0316(6) Uani 1 1 d . . . . .
N3 N 0.2388(2) 0.87924(19) 0.90406(14) 0.0305(6) Uani 1 1 d . . . . .
N4 N 0.11320(19) 0.88633(18) 0.80642(14) 0.0288(6) Uani 1 1 d . . . . .
N5 N 0.15934(19) 0.72553(18) 0.38045(14) 0.0297(6) Uani 1 1 d . . . . .
N6 N 0.19996(19) 0.60493(19) 0.28709(14) 0.0300(6) Uani 1 1 d . . . . .
N7 N 0.40394(19) 0.59341(19) 0.37343(14) 0.0297(6) Uani 1 1 d . . . . .
N8 N 0.3967(2) 0.74997(19) 0.30008(14) 0.0300(6) Uani 1 1 d . . . . .
C1 C -0.0246(3) 0.7144(3) 0.94049(18) 0.0391(8) Uani 1 1 d . . . . .
C2 C -0.1112(3) 0.6989(3) 0.9761(2) 0.0537(11) Uani 1 1 d . . . . .
H2 H -0.143206 0.747042 0.997833 0.064 Uiso 1 1 calc R U . . .
C3 C -0.1528(3) 0.6111(4) 0.9805(2) 0.0648(13) Uani 1 1 d . . . . .
H3 H -0.212344 0.601560 1.005131 0.078 Uiso 1 1 calc R U . . .
C4 C -0.1086(4) 0.5405(4) 0.9500(2) 0.0636(13) Uani 1 1 d . . . . .
H4 H -0.137792 0.482567 0.953640 0.076 Uiso 1 1 calc R U . . .
C5 C -0.0192(3) 0.5526(3) 0.9127(2) 0.0461(10) Uani 1 1 d . . . . .
C6 C 0.0312(3) 0.4834(3) 0.8790(2) 0.0519(11) Uani 1 1 d . . . . .
H6 H 0.005412 0.424099 0.880985 0.062 Uiso 1 1 calc R U . . .
C7 C 0.1166(3) 0.5006(2) 0.8435(2) 0.0438(9) Uani 1 1 d . . . . .
H7 H 0.149956 0.453803 0.820969 0.053 Uiso 1 1 calc R U . . .
C8 C 0.1542(3) 0.5892(2) 0.84092(18) 0.0352(8) Uani 1 1 d . . . . .
C9 C 0.0231(3) 0.6409(2) 0.90788(18) 0.0351(8) Uani 1 1 d . . . . .
C10 C 0.2443(3) 0.6143(2) 0.80130(18) 0.0355(8) Uani 1 1 d . . . . .
H10 H 0.282530 0.569534 0.779998 0.043 Uiso 1 1 calc R U . . .
C11 C 0.3545(3) 0.7280(2) 0.75789(18) 0.0336(8) Uani 1 1 d . . . . .
C12 C 0.4366(3) 0.6730(3) 0.7485(2) 0.0461(10) Uani 1 1 d . . . . .
H12 H 0.437793 0.613625 0.768336 0.055 Uiso 1 1 calc R U . . .
C13 C 0.5160(3) 0.7061(3) 0.7100(2) 0.0563(12) Uani 1 1 d . . . . .
H13 H 0.571845 0.669441 0.704614 0.068 Uiso 1 1 calc R U . . .
C14 C 0.5145(3) 0.7929(3) 0.6792(2) 0.0449(9) Uani 1 1 d . . . . .
C15 C 0.4332(3) 0.8475(3) 0.6880(2) 0.0448(9) Uani 1 1 d . . . . .
H15 H 0.431565 0.906387 0.667230 0.054 Uiso 1 1 calc R U . . .
C16 C 0.3544(3) 0.8148(3) 0.7279(2) 0.0415(9) Uani 1 1 d . . . . .
H16 H 0.299586 0.852497 0.734626 0.050 Uiso 1 1 calc R U . . .
C17 C -0.0216(3) 0.8742(3) 0.9615(2) 0.0558(11) Uani 1 1 d . . . . .
H17A H 0.019302 0.927153 0.951019 0.084 Uiso 1 1 calc R U . . .
H17B H -0.029721 0.863676 1.009813 0.084 Uiso 1 1 calc R U . . .
H17C H -0.084566 0.884992 0.943368 0.084 Uiso 1 1 calc R U . . .
C18 C 0.5978(3) 0.9067(3) 0.6086(3) 0.0647(13) Uani 1 1 d . . . . .
H18A H 0.659121 0.915524 0.582772 0.097 Uiso 1 1 calc R U . . .
H18B H 0.590393 0.952788 0.641880 0.097 Uiso 1 1 calc R U . . .
H18C H 0.544938 0.912024 0.578827 0.097 Uiso 1 1 calc R U . . .
C19 C 0.3293(3) 0.7853(3) 0.98021(18) 0.0376(8) Uani 1 1 d . . . . .
C20 C 0.3905(3) 0.7779(3) 1.0320(2) 0.0463(10) Uani 1 1 d . . . . .
H20 H 0.409996 0.720097 1.048700 0.056 Uiso 1 1 calc R U . . .
C21 C 0.4240(3) 0.8576(3) 1.0598(2) 0.0534(11) Uani 1 1 d . . . . .
H21 H 0.465421 0.851567 1.095461 0.064 Uiso 1 1 calc R U . . .
C22 C 0.3986(3) 0.9423(3) 1.0372(2) 0.0511(10) Uani 1 1 d . . . . .
H22 H 0.421795 0.994063 1.057043 0.061 Uiso 1 1 calc R U . . .
C23 C 0.3363(3) 0.9525(3) 0.9829(2) 0.0407(9) Uani 1 1 d . . . . .
C24 C 0.3052(3) 1.0374(3) 0.9564(2) 0.0478(10) Uani 1 1 d . . . . .
H24 H 0.327834 1.091404 0.973495 0.057 Uiso 1 1 calc R U . . .
C25 C 0.2423(3) 1.0424(3) 0.9061(2) 0.0440(9) Uani 1 1 d . . . . .
H25 H 0.220864 1.099337 0.888773 0.053 Uiso 1 1 calc R U . . .
C26 C 0.2106(3) 0.9614(2) 0.88080(18) 0.0333(8) Uani 1 1 d . . . . .
C27 C 0.3013(2) 0.8734(2) 0.95468(17) 0.0336(8) Uani 1 1 d . . . . .
C28 C 0.1405(2) 0.9623(2) 0.82819(18) 0.0324(7) Uani 1 1 d . . . . .
H28 H 0.115912 1.017893 0.810741 0.039 Uiso 1 1 calc R U . . .
C29 C 0.0422(2) 0.8813(2) 0.75776(16) 0.0283(7) Uani 1 1 d . . . . .
C30 C 0.0198(3) 0.7954(2) 0.73706(18) 0.0332(8) Uani 1 1 d . . . . .
H30 H 0.051342 0.743802 0.755412 0.040 Uiso 1 1 calc R U . . .
C31 C -0.0482(3) 0.7839(2) 0.68999(19) 0.0372(8) Uani 1 1 d . . . . .
H31 H -0.063701 0.725180 0.677179 0.045 Uiso 1 1 calc R U . . .
C32 C -0.0930(2) 0.8605(2) 0.66195(18) 0.0343(8) Uani 1 1 d . . . . .
C33 C -0.0712(3) 0.9467(2) 0.6830(2) 0.0408(9) Uani 1 1 d . . . . .
H33 H -0.102614 0.998177 0.664402 0.049 Uiso 1 1 calc R U . . .
C34 C -0.0053(3) 0.9580(2) 0.73019(19) 0.0376(8) Uani 1 1 d . . . . .
H34 H 0.008252 1.016722 0.744078 0.045 Uiso 1 1 calc R U . . .
C35 C 0.3116(3) 0.6242(3) 0.9768(2) 0.0552(11) Uani 1 1 d . . . . .
H35A H 0.278764 0.579298 0.952249 0.083 Uiso 1 1 calc R U . . .
H35B H 0.289532 0.618782 1.023884 0.083 Uiso 1 1 calc R U . . .
H35C H 0.381127 0.613580 0.972389 0.083 Uiso 1 1 calc R U . . .
C36 C -0.1823(3) 0.7703(3) 0.5906(2) 0.0509(10) Uani 1 1 d . . . . .
H36A H -0.226321 0.778006 0.554667 0.076 Uiso 1 1 calc R U . . .
H36B H -0.212926 0.732984 0.627262 0.076 Uiso 1 1 calc R U . . .
H36C H -0.123227 0.740533 0.573929 0.076 Uiso 1 1 calc R U . . .
C37 C 0.2224(3) 0.8235(2) 0.45935(18) 0.0361(8) Uani 1 1 d . . . . .
C38 C 0.2073(3) 0.8874(3) 0.5072(2) 0.0491(10) Uani 1 1 d . . . . .
H38 H 0.259992 0.911902 0.527934 0.059 Uiso 1 1 calc R U . . .
C39 C 0.1119(3) 0.9156(3) 0.5247(2) 0.0549(11) Uani 1 1 d . . . . .
H39 H 0.101991 0.958619 0.557909 0.066 Uiso 1 1 calc R U . . .
C40 C 0.0339(3) 0.8836(3) 0.4958(2) 0.0481(10) Uani 1 1 d . . . . .
H40 H -0.028783 0.904180 0.508881 0.058 Uiso 1 1 calc R U . . .
C41 C 0.0470(3) 0.8188(2) 0.44560(19) 0.0378(8) Uani 1 1 d . . . . .
C42 C -0.0296(3) 0.7824(3) 0.4118(2) 0.0418(9) Uani 1 1 d . . . . .
H42 H -0.093761 0.801262 0.422348 0.050 Uiso 1 1 calc R U . . .
C43 C -0.0115(3) 0.7198(3) 0.3638(2) 0.0400(9) Uani 1 1 d . . . . .
H43 H -0.062465 0.695878 0.340986 0.048 Uiso 1 1 calc R U . . .
C44 C 0.0848(2) 0.6922(2) 0.34932(18) 0.0325(7) Uani 1 1 d . . . . .
C45 C 0.1422(2) 0.7882(2) 0.42774(17) 0.0322(7) Uani 1 1 d . . . . .
C46 C 0.1102(2) 0.6237(2) 0.29981(18) 0.0336(8) Uani 1 1 d . . . . .
H46 H 0.061664 0.594315 0.277950 0.040 Uiso 1 1 calc R U . . .
C47 C 0.2303(2) 0.5336(2) 0.24441(17) 0.0330(7) Uani 1 1 d . . . . .
C48 C 0.1750(3) 0.4557(3) 0.2394(2) 0.0430(9) Uani 1 1 d . . . . .
H48 H 0.114579 0.449524 0.263597 0.052 Uiso 1 1 calc R U . . .
C49 C 0.2092(3) 0.3875(3) 0.1988(2) 0.0530(11) Uani 1 1 d . . . . .
H49 H 0.172202 0.334469 0.195537 0.064 Uiso 1 1 calc R U . . .
C50 C 0.2981(3) 0.3968(3) 0.1626(2) 0.0482(10) Uani 1 1 d . . . . .
C51 C 0.3531(3) 0.4745(3) 0.1676(2) 0.0464(10) Uani 1 1 d . . . . .
H51 H 0.412909 0.481469 0.142854 0.056 Uiso 1 1 calc R U . . .
C52 C 0.3194(3) 0.5417(3) 0.2092(2) 0.0407(9) Uani 1 1 d . . . . .
H52 H 0.357479 0.593674 0.213577 0.049 Uiso 1 1 calc R U . . .
C53 C 0.3954(3) 0.8285(3) 0.4624(2) 0.0536(11) Uani 1 1 d . . . . .
H53A H 0.452883 0.801996 0.440487 0.080 Uiso 1 1 calc R U . . .
H53B H 0.396479 0.816970 0.510616 0.080 Uiso 1 1 calc R U . . .
H53C H 0.394391 0.893813 0.452156 0.080 Uiso 1 1 calc R U . . .
C54 C 0.4176(4) 0.3291(4) 0.0878(3) 0.0879(19) Uani 1 1 d . . . . .
H54A H 0.424475 0.277322 0.059335 0.132 Uiso 1 1 calc R U . . .
H54B H 0.468341 0.326813 0.119398 0.132 Uiso 1 1 calc R U . . .
H54C H 0.423030 0.385319 0.060176 0.132 Uiso 1 1 calc R U . . .
C55 C 0.3146(3) 0.4781(2) 0.43980(18) 0.0350(8) Uani 1 1 d . . . . .
C56 C 0.3135(3) 0.3975(3) 0.4775(2) 0.0448(9) Uani 1 1 d . . . . .
H56 H 0.254893 0.375099 0.498232 0.054 Uiso 1 1 calc R U . . .
C57 C 0.4003(3) 0.3483(3) 0.4851(2) 0.0527(11) Uani 1 1 d . . . . .
H57 H 0.398584 0.292816 0.510868 0.063 Uiso 1 1 calc R U . . .
C58 C 0.4866(3) 0.3786(3) 0.4564(2) 0.0505(10) Uani 1 1 d . . . . .
H58 H 0.543331 0.343976 0.461992 0.061 Uiso 1 1 calc R U . . .
C59 C 0.4909(3) 0.4620(3) 0.41822(19) 0.0404(9) Uani 1 1 d . . . . .
C60 C 0.5767(3) 0.4983(3) 0.3861(2) 0.0469(10) Uani 1 1 d . . . . .
H60 H 0.635419 0.466030 0.389677 0.056 Uiso 1 1 calc R U . . .
C61 C 0.5759(3) 0.5790(3) 0.34995(19) 0.0414(9) Uani 1 1 d . . . . .
H61 H 0.633638 0.603485 0.329240 0.050 Uiso 1 1 calc R U . . .
C62 C 0.4874(2) 0.6252(2) 0.34415(17) 0.0323(7) Uani 1 1 d . . . . .
C63 C 0.4037(2) 0.5122(2) 0.40994(17) 0.0317(7) Uani 1 1 d . . . . .
C64 C 0.4806(2) 0.7123(2) 0.30558(17) 0.0325(7) Uani 1 1 d . . . . .
H64 H 0.536681 0.740290 0.285143 0.039 Uiso 1 1 calc R U . . .
C65 C 0.3854(2) 0.8372(2) 0.26714(17) 0.0319(7) Uani 1 1 d . . . . .
C66 C 0.2925(3) 0.8629(3) 0.2518(2) 0.0414(9) Uani 1 1 d . . . . .
H66 H 0.240624 0.823003 0.263629 0.050 Uiso 1 1 calc R U . . .
C67 C 0.2742(3) 0.9464(3) 0.2192(2) 0.0480(10) Uani 1 1 d . . . . .
H67 H 0.210657 0.962998 0.209057 0.058 Uiso 1 1 calc R U . . .
C68 C 0.3506(3) 1.0049(2) 0.2020(2) 0.0436(9) Uani 1 1 d . . . . .
C69 C 0.4440(3) 0.9797(3) 0.2180(2) 0.0504(10) Uani 1 1 d . . . . .
H69 H 0.495921 1.019599 0.206220 0.060 Uiso 1 1 calc R U . . .
C70 C 0.4614(3) 0.8970(3) 0.2507(2) 0.0451(9) Uani 1 1 d . . . . .
H70 H 0.524683 0.881164 0.262007 0.054 Uiso 1 1 calc R U . . .
C71 C 0.1411(3) 0.4926(3) 0.4449(2) 0.0489(10) Uani 1 1 d . . . . .
H71A H 0.091203 0.536236 0.432645 0.073 Uiso 1 1 calc R U . . .
H71B H 0.134808 0.478419 0.492878 0.073 Uiso 1 1 calc R U . . .
H71C H 0.133765 0.437223 0.421017 0.073 Uiso 1 1 calc R U . . .
C72 C 0.2456(4) 1.1142(4) 0.1519(3) 0.0885(19) Uani 1 1 d . . . . .
H72A H 0.248642 1.170082 0.123753 0.133 Uiso 1 1 calc R U . . .
H72B H 0.205706 1.124224 0.192577 0.133 Uiso 1 1 calc R U . . .
H72C H 0.217548 1.066071 0.127708 0.133 Uiso 1 1 calc R U . . .
C73 C 0.7460(3) 0.9222(4) 0.3243(2) 0.0622(13) Uani 1 1 d . . . . .
C75 C 0.1554(3) 0.6440(3) 0.5994(2) 0.0463(9) Uani 1 1 d . . . . .
C76 C 0.1227(3) 0.7762(3) 1.1141(2) 0.0527(11) Uani 1 1 d . . . . .
S2 S 0.4079(3) 0.3905(2) 0.86664(19) 0.0415(10) Uani 0.579(6) 1 d D U P A 1
O12 O 0.3883(9) 0.4251(8) 0.9282(4) 0.155(5) Uani 0.579(6) 1 d D U P A 1
O13 O 0.3820(7) 0.4421(7) 0.8105(5) 0.138(4) Uani 0.579(6) 1 d D U P A 1
O14 O 0.4968(4) 0.3432(4) 0.8518(5) 0.091(3) Uani 0.579(6) 1 d D U P A 1
C74 C 0.3330(5) 0.2900(4) 0.8712(4) 0.064(2) Uani 0.579(6) 1 d D U P A 1
F4 F 0.3742(8) 0.2296(5) 0.8300(4) 0.144(4) Uani 0.579(6) 1 d D U P A 1
F5 F 0.2456(6) 0.3009(7) 0.8530(6) 0.148(4) Uani 0.579(6) 1 d D U P A 1
F6 F 0.3272(4) 0.2497(3) 0.9305(3) 0.0823(19) Uani 0.579(6) 1 d D U P A 1
S2' S 0.3978(5) 0.3828(5) 0.8696(3) 0.075(2) Uani 0.421(6) 1 d D U P A 2
O12' O 0.3330(5) 0.4546(5) 0.8906(5) 0.066(2) Uani 0.421(6) 1 d D U P A 2
O13' O 0.4402(9) 0.4115(9) 0.8035(4) 0.106(4) Uani 0.421(6) 1 d D U P A 2
O14' O 0.4743(8) 0.3713(8) 0.9128(5) 0.109(4) Uani 0.421(6) 1 d D U P A 2
C74' C 0.3164(7) 0.2976(7) 0.8454(5) 0.086(3) Uani 0.421(6) 1 d D U P A 2
F4' F 0.3483(11) 0.2140(8) 0.8446(9) 0.173(6) Uani 0.421(6) 1 d D U P A 2
F5' F 0.2377(7) 0.2991(11) 0.8848(6) 0.125(5) Uani 0.421(6) 1 d D U P A 2
F6' F 0.2875(7) 0.3176(8) 0.7859(5) 0.134(4) Uani 0.421(6) 1 d D U P A 2

loop_
_atom_site_aniso_label
_atom_site_aniso_U_11
_atom_site_aniso_U_22
_atom_site_aniso_U_33
_atom_site_aniso_U_23
_atom_site_aniso_U_13
_atom_site_aniso_U_12
Zn1 0.0320(2) 0.02309(19) 0.0347(2) -0.00332(15) -0.00185(16) 0.00086(15)
Zn2 0.02123(19) 0.0313(2) 0.0349(2) -0.00177(16) -0.00103(15) 0.00121(15)
S1 0.0321(5) 0.0464(5) 0.0414(5) 0.0078(4) -0.0036(4) 0.0003(4)
S3 0.0313(5) 0.0405(5) 0.0427(5) 0.0055(4) 0.0004(4) -0.0006(4)
S4 0.0439(5) 0.0358(5) 0.0486(6) -0.0064(4) -0.0005(4) 0.0087(4)
F1 0.0630(17) 0.120(3) 0.0501(16) 0.0293(16) -0.0145(13) -0.0176(17)
F2 0.110(3) 0.186(4) 0.064(2) 0.021(2) 0.0281(19) 0.085(3)
F3 0.111(3) 0.177(4) 0.085(2) 0.023(3) -0.007(2) -0.097(3)
F7 0.118(3) 0.0567(17) 0.076(2) -0.0131(15) 0.0170(18) -0.0358(17)
F8 0.0567(15) 0.0630(16) 0.0529(15) 0.0079(12) 0.0180(12) -0.0033(12)
F9 0.0720(19) 0.086(2) 0.081(2) 0.0409(17) 0.0026(16) 0.0242(16)
F10 0.0602(17) 0.113(2) 0.0698(19) -0.0108(17) -0.0066(14) 0.0444(17)
F11 0.085(2) 0.094(2) 0.0507(16) -0.0262(15) -0.0049(14) 0.0244(17)
F12 0.081(2) 0.083(2) 0.090(2) 0.0071(18) 0.0320(18) -0.0046(17)
O1 0.0459(15) 0.0374(14) 0.0441(15) -0.0035(11) 0.0081(12) 0.0027(12)
O2 0.0461(17) 0.063(2) 0.087(2) 0.0158(18) 0.0264(17) 0.0110(15)
O3 0.0514(16) 0.0325(13) 0.0472(16) 0.0013(11) -0.0157(13) 0.0016(12)
O4 0.0433(15) 0.0470(16) 0.0518(17) -0.0047(13) -0.0192(13) 0.0087(12)
O5 0.0315(13) 0.0437(15) 0.0465(15) -0.0110(12) -0.0032(11) -0.0009(11)
O6 0.059(2) 0.070(2) 0.091(3) -0.046(2) 0.0242(18) -0.0100(17)
O7 0.0279(12) 0.0425(14) 0.0421(14) 0.0070(11) 0.0022(11) -0.0010(11)
O8 0.071(2) 0.0357(15) 0.076(2) 0.0143(15) -0.0099(17) -0.0039(14)
O9 0.102(3) 0.085(3) 0.069(2) 0.012(2) -0.011(2) -0.055(2)
O10 0.0474(18) 0.123(3) 0.0445(18) 0.0149(18) -0.0082(14) 0.0220(19)
O11 0.094(3) 0.076(2) 0.081(3) 0.008(2) 0.010(2) 0.037(2)
O15 0.0501(17) 0.0616(19) 0.064(2) 0.0129(15) 0.0211(15) 0.0126(15)
O16 0.0416(16) 0.079(2) 0.0529(18) 0.0103(16) -0.0029(13) 0.0151(15)
O17 0.084(2) 0.064(2) 0.062(2) 0.0005(16) -0.0146(18) -0.0317(18)
O18 0.0606(19) 0.0513(17) 0.0576(19) -0.0202(14) 0.0029(15) -0.0033(14)
O19 0.070(2) 0.0408(16) 0.069(2) -0.0051(14) -0.0001(17) -0.0079(15)
O20 0.063(2) 0.070(2) 0.065(2) 0.0062(17) -0.0022(16) 0.0334(17)
N1 0.0343(15) 0.0264(14) 0.0310(15) 0.0004(12) -0.0037(12) -0.0027(12)
N2 0.0338(15) 0.0304(15) 0.0306(15) -0.0037(12) -0.0014(12) 0.0038(12)
N3 0.0297(15) 0.0308(15) 0.0314(15) -0.0036(12) -0.0021(12) 0.0000(12)
N4 0.0291(14) 0.0268(14) 0.0305(15) -0.0029(11) -0.0004(11) 0.0010(11)
N5 0.0259(14) 0.0283(14) 0.0343(15) 0.0025(12) 0.0007(12) 0.0016(11)
N6 0.0260(14) 0.0328(15) 0.0311(15) 0.0000(12) -0.0024(12) -0.0001(12)
N7 0.0267(14) 0.0317(15) 0.0307(15) -0.0017(12) -0.0021(12) 0.0027(12)
N8 0.0284(14) 0.0327(15) 0.0288(15) -0.0006(12) -0.0008(11) -0.0017(12)
C1 0.039(2) 0.045(2) 0.0336(19) 0.0044(16) -0.0025(16) -0.0040(17)
C2 0.047(2) 0.067(3) 0.046(2) 0.000(2) 0.0084(19) 0.000(2)
C3 0.050(3) 0.085(4) 0.057(3) 0.006(3) 0.012(2) -0.022(3)
C4 0.066(3) 0.071(3) 0.052(3) 0.003(2) 0.007(2) -0.035(3)
C5 0.054(2) 0.045(2) 0.039(2) 0.0048(17) -0.0056(18) -0.0160(19)
C6 0.073(3) 0.036(2) 0.047(2) 0.0037(18) -0.006(2) -0.021(2)
C7 0.063(3) 0.0276(18) 0.042(2) -0.0020(16) -0.0064(19) -0.0039(17)
C8 0.042(2) 0.0283(17) 0.0358(19) 0.0010(15) -0.0065(16) 0.0011(15)
C9 0.0357(19) 0.0377(19) 0.0317(18) 0.0048(15) -0.0038(15) -0.0059(15)
C10 0.043(2) 0.0284(18) 0.0357(19) -0.0041(14) -0.0031(16) 0.0084(15)
C11 0.0346(19) 0.0321(18) 0.0341(19) -0.0045(14) -0.0010(15) 0.0040(15)
C12 0.043(2) 0.042(2) 0.051(2) 0.0076(18) 0.0047(18) 0.0120(18)
C13 0.041(2) 0.053(3) 0.072(3) 0.006(2) 0.010(2) 0.017(2)
C14 0.035(2) 0.049(2) 0.049(2) 0.0000(18) 0.0073(17) 0.0032(17)
C15 0.042(2) 0.037(2) 0.053(2) 0.0015(18) 0.0075(18) 0.0023(17)
C16 0.036(2) 0.0340(19) 0.054(2) -0.0025(17) 0.0042(17) 0.0065(16)
C17 0.059(3) 0.051(3) 0.056(3) -0.006(2) 0.009(2) 0.016(2)
C18 0.051(3) 0.066(3) 0.073(3) 0.016(3) 0.017(2) 0.000(2)
C19 0.0315(18) 0.044(2) 0.037(2) -0.0010(16) 0.0000(15) 0.0005(16)
C20 0.039(2) 0.055(2) 0.044(2) 0.0040(19) -0.0092(18) 0.0039(18)
C21 0.044(2) 0.072(3) 0.046(2) -0.003(2) -0.0177(19) -0.003(2)
C22 0.044(2) 0.063(3) 0.049(2) -0.012(2) -0.0126(19) -0.010(2)
C23 0.035(2) 0.046(2) 0.042(2) -0.0067(17) -0.0058(16) -0.0061(17)
C24 0.051(2) 0.038(2) 0.056(3) -0.0119(18) -0.010(2) -0.0087(18)
C25 0.049(2) 0.0302(19) 0.054(2) -0.0045(17) -0.0096(19) -0.0050(17)
C26 0.0352(19) 0.0288(17) 0.0364(19) -0.0047(14) -0.0030(15) -0.0012(14)
C27 0.0282(17) 0.0401(19) 0.0326(18) -0.0022(15) -0.0007(14) -0.0016(15)
C28 0.0334(18) 0.0252(17) 0.0386(19) -0.0020(14) -0.0028(15) 0.0019(14)
C29 0.0268(16) 0.0294(17) 0.0288(17) -0.0019(13) -0.0014(13) 0.0041(13)
C30 0.0353(19) 0.0259(17) 0.0391(19) -0.0017(14) -0.0079(15) 0.0051(14)
C31 0.039(2) 0.0313(18) 0.042(2) -0.0054(15) -0.0051(16) 0.0003(15)
C32 0.0293(18) 0.0388(19) 0.0352(19) -0.0042(15) -0.0049(15) 0.0061(15)
C33 0.040(2) 0.0321(19) 0.051(2) 0.0004(16) -0.0086(17) 0.0126(16)
C34 0.0359(19) 0.0289(18) 0.049(2) -0.0027(16) -0.0064(16) 0.0055(15)
C35 0.061(3) 0.034(2) 0.071(3) 0.011(2) -0.018(2) 0.0041(19)
C36 0.049(2) 0.052(2) 0.055(3) -0.013(2) -0.019(2) 0.001(2)
C37 0.0371(19) 0.0303(18) 0.040(2) 0.0001(15) 0.0028(16) 0.0039(15)
C38 0.057(3) 0.037(2) 0.054(3) -0.0101(18) -0.007(2) 0.0055(19)
C39 0.067(3) 0.046(2) 0.053(3) -0.016(2) 0.000(2) 0.018(2)
C40 0.051(2) 0.040(2) 0.053(2) -0.0041(18) 0.007(2) 0.0183(19)
C41 0.037(2) 0.0313(18) 0.044(2) 0.0040(16) 0.0051(16) 0.0103(15)
C42 0.0306(19) 0.043(2) 0.050(2) 0.0040(18) 0.0062(17) 0.0101(16)
C43 0.0263(18) 0.041(2) 0.052(2) 0.0027(17) -0.0028(16) 0.0049(15)
C44 0.0274(17) 0.0336(18) 0.0361(19) 0.0022(15) -0.0009(14) 0.0019(14)
C45 0.0323(18) 0.0281(17) 0.0350(19) 0.0035(14) 0.0041(14) 0.0045(14)
C46 0.0266(17) 0.0364(19) 0.0380(19) 0.0007(15) -0.0058(14) -0.0011(14)
C47 0.0293(17) 0.0367(19) 0.0335(18) -0.0038(15) -0.0035(14) -0.0009(14)
C48 0.034(2) 0.047(2) 0.048(2) -0.0106(18) 0.0072(17) -0.0084(17)
C49 0.048(2) 0.046(2) 0.065(3) -0.018(2) 0.012(2) -0.0158(19)
C50 0.044(2) 0.050(2) 0.051(2) -0.0181(19) 0.0064(19) -0.0007(19)
C51 0.035(2) 0.054(2) 0.050(2) -0.0100(19) 0.0104(17) -0.0056(18)
C52 0.0295(18) 0.041(2) 0.051(2) -0.0074(17) 0.0031(16) -0.0066(16)
C53 0.042(2) 0.053(3) 0.068(3) -0.012(2) -0.015(2) -0.0025(19)
C54 0.066(3) 0.102(4) 0.097(4) -0.052(4) 0.030(3) 0.002(3)
C55 0.0361(19) 0.0370(19) 0.0323(19) -0.0022(15) -0.0057(15) -0.0012(15)
C56 0.051(2) 0.040(2) 0.044(2) 0.0071(17) -0.0087(18) -0.0083(18)
C57 0.068(3) 0.037(2) 0.054(3) 0.0114(19) -0.017(2) 0.001(2)
C58 0.054(3) 0.040(2) 0.058(3) 0.0064(19) -0.013(2) 0.0114(19)
C59 0.040(2) 0.040(2) 0.042(2) -0.0018(16) -0.0065(17) 0.0075(17)
C60 0.034(2) 0.053(2) 0.054(2) 0.0013(19) -0.0044(18) 0.0158(18)
C61 0.0280(18) 0.052(2) 0.044(2) 0.0001(18) 0.0009(16) 0.0062(16)
C62 0.0252(17) 0.0405(19) 0.0311(18) -0.0013(15) -0.0004(14) 0.0012(14)
C63 0.0343(18) 0.0311(17) 0.0300(18) -0.0014(14) -0.0043(14) 0.0026(14)
C64 0.0248(17) 0.0395(19) 0.0330(18) -0.0020(15) -0.0004(14) -0.0034(14)
C65 0.0320(18) 0.0342(18) 0.0299(18) -0.0018(14) -0.0044(14) -0.0031(14)
C66 0.035(2) 0.037(2) 0.051(2) 0.0068(17) -0.0019(17) -0.0032(16)
C67 0.043(2) 0.042(2) 0.058(3) 0.0084(19) -0.0036(19) 0.0055(18)
C68 0.058(3) 0.0301(19) 0.043(2) 0.0016(16) -0.0071(19) -0.0033(17)
C69 0.051(2) 0.041(2) 0.059(3) 0.0069(19) -0.009(2) -0.0212(19)
C70 0.039(2) 0.041(2) 0.056(2) 0.0035(18) -0.0139(18) -0.0111(17)
C71 0.032(2) 0.057(3) 0.056(3) 0.005(2) 0.0022(18) -0.0069(18)
C72 0.085(4) 0.049(3) 0.128(5) 0.035(3) -0.010(4) 0.014(3)
C73 0.034(2) 0.102(4) 0.049(3) 0.014(3) -0.0056(19) -0.010(2)
C75 0.045(2) 0.047(2) 0.046(2) 0.0012(18) 0.0042(18) 0.0014(18)
C76 0.054(3) 0.056(3) 0.047(2) 0.000(2) -0.001(2) 0.012(2)
S2 0.0449(19) 0.0336(12) 0.0440(19) 0.0158(12) -0.0006(13) -0.0081(11)
O12 0.196(11) 0.158(9) 0.113(6) -0.078(6) 0.045(7) -0.079(8)
O13 0.119(7) 0.128(7) 0.159(7) 0.109(6) -0.034(6) -0.004(6)
O14 0.042(3) 0.071(4) 0.153(7) 0.023(4) 0.013(4) -0.004(3)
C74 0.071(4) 0.027(3) 0.092(5) -0.006(3) 0.001(4) 0.002(3)
F4 0.245(10) 0.047(4) 0.128(6) -0.033(4) 0.122(6) -0.034(5)
F5 0.114(6) 0.101(6) 0.237(11) 0.039(7) -0.102(7) -0.031(5)
F6 0.109(4) 0.049(3) 0.084(4) 0.017(2) 0.029(3) -0.023(3)
S2' 0.037(2) 0.127(5) 0.062(3) -0.038(3) 0.002(2) 0.011(3)
O12' 0.058(5) 0.033(4) 0.108(7) -0.018(4) -0.014(4) -0.001(3)
O13' 0.118(9) 0.141(10) 0.060(5) -0.030(6) 0.018(5) -0.063(7)
O14' 0.117(8) 0.115(8) 0.101(7) -0.018(6) -0.055(6) 0.056(6)
C74' 0.046(5) 0.090(6) 0.116(6) -0.013(6) 0.044(5) -0.011(5)
F4' 0.128(9) 0.073(6) 0.305(16) -0.007(8) 0.083(10) -0.033(6)
F5' 0.067(6) 0.196(11) 0.104(7) 0.000(7) 0.066(6) -0.032(6)
F6' 0.108(7) 0.192(10) 0.105(6) -0.062(6) 0.004(5) -0.068(7)

loop_
_atom_type_symbol
_atom_type_description
_atom_type_scat_dispersion_real
_atom_type_scat_dispersion_imag
_atom_type_scat_source
C C 0.0033 0.0016 'International Tables Vol C Tables 4.2.6.8 and 6.1.1.4'
H H 0.0000 0.0000 'International Tables Vol C Tables 4.2.6.8 and 6.1.1.4'
N N 0.0061 0.0033 'International Tables Vol C Tables 4.2.6.8 and 6.1.1.4'
O O 0.0106 0.0060 'International Tables Vol C Tables 4.2.6.8 and 6.1.1.4'
F F 0.0171 0.0103 'International Tables Vol C Tables 4.2.6.8 and 6.1.1.4'
S S 0.1246 0.1234 'International Tables Vol C Tables 4.2.6.8 and 6.1.1.4'
Zn Zn 0.2839 1.4301 'International Tables Vol C Tables 4.2.6.8 and 6.1.1.4'

loop_
_geom_angle_atom_site_label_1
_geom_angle_atom_site_label_2
_geom_angle_atom_site_label_3
_geom_angle
N1 Zn1 N3 143.71(11)
N1 Zn1 N2 81.46(11)
N3 Zn1 N2 117.40(11)
N1 Zn1 N4 120.52(11)
N3 Zn1 N4 81.65(11)
N2 Zn1 N4 114.29(11)
N5 Zn2 N7 148.59(11)
N5 Zn2 N8 122.04(11)
N7 Zn2 N8 81.25(11)
N5 Zn2 N6 80.83(11)
N7 Zn2 N6 110.70(11)
N8 Zn2 N6 113.54(11)
O9 S1 O10 116.3(2)
O9 S1 O11 113.2(3)
O10 S1 O11 114.1(2)
O9 S1 C73 103.9(2)
O10 S1 C73 103.8(2)
O11 S1 C73 103.5(2)
O17 S3 O16 115.3(2)
O17 S3 O15 114.8(2)
O16 S3 O15 114.36(19)
O17 S3 C75 104.0(2)
O16 S3 C75 103.21(19)
O15 S3 C75 102.95(18)
O19 S4 O20 115.5(2)
O19 S4 O18 114.5(2)
O20 S4 O18 115.1(2)
O19 S4 C76 102.8(2)
O20 S4 C76 103.3(2)
O18 S4 C76 103.1(2)
C1 O1 C17 118.2(3)
C14 O2 C18 117.7(3)
C19 O3 C35 116.6(3)
C32 O4 C36 117.4(3)
C37 O5 C53 117.5(3)
C50 O6 C54 118.5(4)
C55 O7 C71 117.0(3)
C68 O8 C72 116.0(4)
C8 N1 C9 119.7(3)
C8 N1 Zn1 113.0(2)
C9 N1 Zn1 127.3(2)
C10 N2 C11 121.7(3)
C10 N2 Zn1 111.0(2)
C11 N2 Zn1 127.0(2)
C26 N3 C27 119.2(3)
C26 N3 Zn1 112.4(2)
C27 N3 Zn1 128.4(2)
C28 N4 C29 122.5(3)
C28 N4 Zn1 110.6(2)
C29 N4 Zn1 126.7(2)
C44 N5 C45 119.6(3)
C44 N5 Zn2 113.5(2)
C45 N5 Zn2 126.9(2)
C46 N6 C47 122.0(3)
C46 N6 Zn2 111.2(2)
C47 N6 Zn2 125.6(2)
C62 N7 C63 119.3(3)
C62 N7 Zn2 112.9(2)
C63 N7 Zn2 127.6(2)
C64 N8 C65 122.0(3)
C64 N8 Zn2 111.2(2)
C65 N8 Zn2 126.7(2)
O1 C1 C2 126.3(4)
O1 C1 C9 114.5(3)
C2 C1 C9 119.2(4)
C1 C2 C3 120.4(4)
C1 C2 H2 119.8
C3 C2 H2 119.8
C4 C3 C2 121.2(4)
C4 C3 H3 119.4
C2 C3 H3 119.4
C3 C4 C5 120.7(4)
C3 C4 H4 119.7
C5 C4 H4 119.7
C6 C5 C4 124.5(4)
C6 C5 C9 117.0(4)
C4 C5 C9 118.5(4)
C7 C6 C5 121.1(4)
C7 C6 H6 119.5
C5 C6 H6 119.5
C6 C7 C8 118.8(4)
C6 C7 H7 120.6
C8 C7 H7 120.6
N1 C8 C7 122.1(4)
N1 C8 C10 115.7(3)
C7 C8 C10 122.2(3)
N1 C9 C5 121.2(3)
N1 C9 C1 118.8(3)
C5 C9 C1 120.0(3)
N2 C10 C8 118.6(3)
N2 C10 H10 120.7
C8 C10 H10 120.7
C16 C11 C12 119.0(3)
C16 C11 N2 118.0(3)
C12 C11 N2 123.0(3)
C13 C12 C11 119.8(4)
C13 C12 H12 120.1
C11 C12 H12 120.1
C12 C13 C14 120.7(4)
C12 C13 H13 119.6
C14 C13 H13 119.6
O2 C14 C15 124.4(4)
O2 C14 C13 115.8(4)
C15 C14 C13 119.8(4)
C14 C15 C16 119.3(4)
C14 C15 H15 120.3
C16 C15 H15 120.3
C11 C16 C15 121.4(3)
C11 C16 H16 119.3
C15 C16 H16 119.3
O1 C17 H17A 109.5
O1 C17 H17B 109.5
H17A C17 H17B 109.5
O1 C17 H17C 109.5
H17A C17 H17C 109.5
H17B C17 H17C 109.5
O2 C18 H18A 109.5
O2 C18 H18B 109.5
H18A C18 H18B 109.5
O2 C18 H18C 109.5
H18A C18 H18C 109.5
H18B C18 H18C 109.5
O3 C19 C20 125.7(4)
O3 C19 C27 114.7(3)
C20 C19 C27 119.6(4)
C19 C20 C21 119.7(4)
C19 C20 H20 120.2
C21 C20 H20 120.2
C22 C21 C20 122.4(4)
C22 C21 H21 118.8
C20 C21 H21 118.8
C21 C22 C23 119.4(4)
C21 C22 H22 120.3
C23 C22 H22 120.3
C24 C23 C27 117.4(3)
C24 C23 C22 123.6(4)
C27 C23 C22 119.0(4)
C25 C24 C23 120.7(4)
C25 C24 H24 119.6
C23 C24 H24 119.6
C24 C25 C26 118.7(4)
C24 C25 H25 120.7
C26 C25 H25 120.7
N3 C26 C25 122.6(3)
N3 C26 C28 116.1(3)
C25 C26 C28 121.2(3)
N3 C27 C23 121.3(3)
N3 C27 C19 118.7(3)
C23 C27 C19 119.9(3)
N4 C28 C26 119.2(3)
N4 C28 H28 120.4
C26 C28 H28 120.4
C30 C29 C34 119.0(3)
C30 C29 N4 117.4(3)
C34 C29 N4 123.6(3)
C31 C30 C29 121.4(3)
C31 C30 H30 119.3
C29 C30 H30 119.3
C30 C31 C32 119.0(3)
C30 C31 H31 120.5
C32 C31 H31 120.5
O4 C32 C31 124.4(3)
O4 C32 C33 115.9(3)
C31 C32 C33 119.7(3)
C34 C33 C32 121.4(3)
C34 C33 H33 119.3
C32 C33 H33 119.3
C33 C34 C29 119.5(3)
C33 C34 H34 120.3
C29 C34 H34 120.3
O3 C35 H35A 109.5
O3 C35 H35B 109.5
H35A C35 H35B 109.5
O3 C35 H35C 109.5
H35A C35 H35C 109.5
H35B C35 H35C 109.5
O4 C36 H36A 109.5
O4 C36 H36B 109.5
H36A C36 H36B 109.5
O4 C36 H36C 109.5
H36A C36 H36C 109.5
H36B C36 H36C 109.5
O5 C37 C38 125.5(4)
O5 C37 C45 114.6(3)
C38 C37 C45 119.9(3)
C37 C38 C39 119.0(4)
C37 C38 H38 120.5
C39 C38 H38 120.5
C40 C39 C38 122.8(4)
C40 C39 H39 118.6
C38 C39 H39 118.6
C39 C40 C41 119.6(4)
C39 C40 H40 120.2
C41 C40 H40 120.2
C42 C41 C40 123.8(3)
C42 C41 C45 117.4(3)
C40 C41 C45 118.8(4)
C43 C42 C41 120.6(3)
C43 C42 H42 119.7
C41 C42 H42 119.7
C42 C43 C44 118.6(4)
C42 C43 H43 120.7
C44 C43 H43 120.7
N5 C44 C43 122.2(3)
N5 C44 C46 115.7(3)
C43 C44 C46 122.1(3)
N5 C45 C41 121.5(3)
N5 C45 C37 118.6(3)
C41 C45 C37 119.9(3)
N6 C46 C44 118.5(3)
N6 C46 H46 120.7
C44 C46 H46 120.7
C52 C47 C48 119.8(3)
C52 C47 N6 118.2(3)
C48 C47 N6 122.0(3)
C49 C48 C47 119.6(4)
C49 C48 H48 120.2
C47 C48 H48 120.2
C48 C49 C50 120.3(4)
C48 C49 H49 119.8
C50 C49 H49 119.8
O6 C50 C51 124.4(4)
O6 C50 C49 115.7(4)
C51 C50 C49 120.0(4)
C52 C51 C50 119.5(4)
C52 C51 H51 120.3
C50 C51 H51 120.3
C51 C52 C47 120.9(4)
C51 C52 H52 119.6
C47 C52 H52 119.6
O5 C53 H53A 109.5
O5 C53 H53B 109.5
H53A C53 H53B 109.5
O5 C53 H53C 109.5
H53A C53 H53C 109.5
H53B C53 H53C 109.5
O6 C54 H54A 109.5
O6 C54 H54B 109.5
H54A C54 H54B 109.5
O6 C54 H54C 109.5
H54A C54 H54C 109.5
H54B C54 H54C 109.5
O7 C55 C56 126.1(3)
O7 C55 C63 114.3(3)
C56 C55 C63 119.6(3)
C55 C56 C57 119.9(4)
C55 C56 H56 120.1
C57 C56 H56 120.1
C58 C57 C56 121.8(4)
C58 C57 H57 119.1
C56 C57 H57 119.1
C57 C58 C59 120.0(4)
C57 C58 H58 120.0
C59 C58 H58 120.0
C60 C59 C58 124.0(4)
C60 C59 C63 117.3(3)
C58 C59 C63 118.7(4)
C61 C60 C59 121.0(3)
C61 C60 H60 119.5
C59 C60 H60 119.5
C60 C61 C62 118.6(4)
C60 C61 H61 120.7
C62 C61 H61 120.7
N7 C62 C61 122.6(3)
N7 C62 C64 115.6(3)
C61 C62 C64 121.8(3)
N7 C63 C55 119.0(3)
N7 C63 C59 121.1(3)
C55 C63 C59 120.0(3)
N8 C64 C62 119.0(3)
N8 C64 H64 120.5
C62 C64 H64 120.5
C66 C65 C70 119.1(3)
C66 C65 N8 117.1(3)
C70 C65 N8 123.8(3)
C65 C66 C67 121.4(4)
C65 C66 H66 119.3
C67 C66 H66 119.3
C68 C67 C66 119.1(4)
C68 C67 H67 120.5
C66 C67 H67 120.5
O8 C68 C67 124.6(4)
O8 C68 C69 115.6(4)
C67 C68 C69 119.8(4)
C70 C69 C68 120.8(4)
C70 C69 H69 119.6
C68 C69 H69 119.6
C69 C70 C65 119.8(4)
C69 C70 H70 120.1
C65 C70 H70 120.1
O7 C71 H71A 109.5
O7 C71 H71B 109.5
H71A C71 H71B 109.5
O7 C71 H71C 109.5
H71A C71 H71C 109.5
H71B C71 H71C 109.5
O8 C72 H72A 109.5
O8 C72 H72B 109.5
H72A C72 H72B 109.5
O8 C72 H72C 109.5
H72A C72 H72C 109.5
H72B C72 H72C 109.5
F2 C73 F1 107.5(4)
F2 C73 F3 106.4(4)
F1 C73 F3 104.1(4)
F2 C73 S1 114.2(4)
F1 C73 S1 113.4(3)
F3 C73 S1 110.5(4)
F9 C75 F7 107.7(4)
F9 C75 F8 107.3(3)
F7 C75 F8 107.6(3)
F9 C75 S3 111.0(3)
F7 C75 S3 110.9(3)
F8 C75 S3 112.0(3)
F12 C76 F10 107.0(4)
F12 C76 F11 106.4(4)
F10 C76 F11 106.8(4)
F12 C76 S4 111.5(3)
F10 C76 S4 112.1(3)
F11 C76 S4 112.8(3)
O12 S2 O13 118.1(7)
O12 S2 O14 120.7(7)
O13 S2 O14 109.9(6)
O12 S2 C74 102.2(5)
O13 S2 C74 106.2(5)
O14 S2 C74 95.3(4)
F5 C74 F6 107.1(7)
F5 C74 F4 105.5(8)
F6 C74 F4 106.1(6)
F5 C74 S2 116.4(6)
F6 C74 S2 112.8(5)
F4 C74 S2 108.2(6)
O14' S2' O12' 111.1(6)
O14' S2' O13' 107.5(7)
O12' S2' O13' 106.8(7)
O14' S2' C74' 127.6(8)
O12' S2' C74' 102.7(6)
O13' S2' C74' 99.1(6)
F6' C74' F4' 106.4(10)
F6' C74' F5' 104.7(9)
F4' C74' F5' 108.4(9)
F6' C74' S2' 110.5(8)
F4' C74' S2' 117.3(10)
F5' C74' S2' 108.8(9)

loop_
_geom_bond_atom_site_label_1
_geom_bond_atom_site_label_2
_geom_bond_distance
Zn1 N1 2.006(3)
Zn1 N3 2.021(3)
Zn1 N2 2.074(3)
Zn1 N4 2.084(3)
Zn2 N5 2.008(3)
Zn2 N7 2.021(3)
Zn2 N8 2.075(3)
Zn2 N6 2.098(3)
S1 O9 1.418(4)
S1 O10 1.422(3)
S1 O11 1.434(4)
S1 C73 1.801(5)
S3 O17 1.421(3)
S3 O16 1.426(3)
S3 O15 1.439(3)
S3 C75 1.825(4)
S4 O19 1.431(3)
S4 O20 1.436(3)
S4 O18 1.440(3)
S4 C76 1.816(4)
F1 C73 1.328(5)
F2 C73 1.280(6)
F3 C73 1.350(6)
F7 C75 1.326(5)
F8 C75 1.328(5)
F9 C75 1.319(5)
F10 C76 1.328(5)
F11 C76 1.334(5)
F12 C76 1.322(5)
O1 C1 1.361(4)
O1 C17 1.437(5)
O2 C14 1.362(5)
O2 C18 1.427(5)
O3 C19 1.360(5)
O3 C35 1.438(4)
O4 C32 1.362(4)
O4 C36 1.436(5)
O5 C37 1.366(4)
O5 C53 1.434(5)
O6 C50 1.364(5)
O6 C54 1.428(6)
O7 C55 1.364(4)
O7 C71 1.450(4)
O8 C68 1.363(5)
O8 C72 1.443(6)
N1 C8 1.332(4)
N1 C9 1.361(4)
N2 C10 1.281(4)
N2 C11 1.422(4)
N3 C26 1.334(4)
N3 C27 1.368(4)
N4 C28 1.282(4)
N4 C29 1.426(4)
N5 C44 1.340(4)
N5 C45 1.358(4)
N6 C46 1.280(4)
N6 C47 1.425(4)
N7 C62 1.336(4)
N7 C63 1.365(4)
N8 C64 1.288(4)
N8 C65 1.421(4)
C1 C2 1.369(5)
C1 C9 1.422(5)
C2 C3 1.409(7)
C2 H2 0.9400
C3 C4 1.349(7)
C3 H3 0.9400
C4 C5 1.410(6)
C4 H4 0.9400
C5 C6 1.402(6)
C5 C9 1.419(5)
C6 C7 1.357(6)
C6 H6 0.9400
C7 C8 1.400(5)
C7 H7 0.9400
C8 C10 1.471(5)
C10 H10 0.9400
C11 C16 1.381(5)
C11 C12 1.395(5)
C12 C13 1.376(6)
C12 H12 0.9400
C13 C14 1.388(6)
C13 H13 0.9400
C14 C15 1.381(5)
C15 C16 1.383(5)
C15 H15 0.9400
C16 H16 0.9400
C17 H17A 0.9700
C17 H17B 0.9700
C17 H17C 0.9700
C18 H18A 0.9700
C18 H18B 0.9700
C18 H18C 0.9700
C19 C20 1.374(5)
C19 C27 1.425(5)
C20 C21 1.410(6)
C20 H20 0.9400
C21 C22 1.353(6)
C21 H21 0.9400
C22 C23 1.425(5)
C22 H22 0.9400
C23 C24 1.404(6)
C23 C27 1.413(5)
C24 C25 1.366(6)
C24 H24 0.9400
C25 C26 1.397(5)
C25 H25 0.9400
C26 C28 1.470(5)
C28 H28 0.9400
C29 C30 1.388(5)
C29 C34 1.404(5)
C30 C31 1.383(5)
C30 H30 0.9400
C31 C32 1.389(5)
C31 H31 0.9400
C32 C33 1.391(5)
C33 C34 1.366(5)
C33 H33 0.9400
C34 H34 0.9400
C35 H35A 0.9700
C35 H35B 0.9700
C35 H35C 0.9700
C36 H36A 0.9700
C36 H36B 0.9700
C36 H36C 0.9700
C37 C38 1.376(5)
C37 C45 1.420(5)
C38 C39 1.406(6)
C38 H38 0.9400
C39 C40 1.349(6)
C39 H39 0.9400
C40 C41 1.416(5)
C40 H40 0.9400
C41 C42 1.410(6)
C41 C45 1.416(5)
C42 C43 1.369(5)
C42 H42 0.9400
C43 C44 1.404(5)
C43 H43 0.9400
C44 C46 1.468(5)
C46 H46 0.9400
C47 C52 1.381(5)
C47 C48 1.389(5)
C48 C49 1.381(5)
C48 H48 0.9400
C49 C50 1.390(6)
C49 H49 0.9400
C50 C51 1.384(6)
C51 C52 1.377(5)
C51 H51 0.9400
C52 H52 0.9400
C53 H53A 0.9700
C53 H53B 0.9700
C53 H53C 0.9700
C54 H54A 0.9700
C54 H54B 0.9700
C54 H54C 0.9700
C55 C56 1.370(5)
C55 C63 1.418(5)
C56 C57 1.406(6)
C56 H56 0.9400
C57 C58 1.358(6)
C57 H57 0.9400
C58 C59 1.409(5)
C58 H58 0.9400
C59 C60 1.407(6)
C59 C63 1.420(5)
C60 C61 1.356(6)
C60 H60 0.9400
C61 C62 1.401(5)
C61 H61 0.9400
C62 C64 1.464(5)
C64 H64 0.9400
C65 C66 1.381(5)
C65 C70 1.386(5)
C66 C67 1.386(5)
C66 H66 0.9400
C67 C68 1.380(6)
C67 H67 0.9400
C68 C69 1.389(6)
C69 C70 1.376(6)
C69 H69 0.9400
C70 H70 0.9400
C71 H71A 0.9700
C71 H71B 0.9700
C71 H71C 0.9700
C72 H72A 0.9700
C72 H72B 0.9700
C72 H72C 0.9700
S2 O12 1.363(6)
S2 O13 1.385(6)
S2 O14 1.427(6)
S2 C74 1.802(6)
C74 F5 1.288(7)
C74 F6 1.294(7)
C74 F4 1.337(7)
S2' O14' 1.408(7)
S2' O12' 1.438(7)
S2' O13' 1.455(7)
S2' C74' 1.790(7)
C74' F6' 1.296(8)
C74' F4' 1.299(8)
C74' F5' 1.304(8)
